data_1537417
loop_
_publ_author_name
'Holler, H.'
'Samouel, M.'
'Babel, D.'
'de Kozak, A.'

_publ_section_title
;
 The Crystal Structure of Barium Manganese(II) Iron(III) Fluoride Ba Mn Fe
 F7
;
_journal_name_full 'Journal of Solid State Chemistry'
_journal_page_first 345
_journal_page_last 350
_journal_volume 39
_journal_year 1981
_chemical_formula_sum 'Ba F7 Fe Mn'
_chemical_name_systematic 'Ba Mn Fe F7'
_space_group_IT_number 14
_symmetry_space_group_name_Hall '-P 2ybc'
_symmetry_space_group_name_H-M 'P 1 21/c 1'
_cell_angle_alpha 90
_cell_angle_beta 94.67
_cell_angle_gamma 90
_cell_formula_units_Z 4
_cell_length_a 5.532
_cell_length_b 10.98
_cell_length_c 9.183
_cell_volume 555.936
_citation_journal_id_ASTM JSSCBI
_cod_data_source_file Holler_JSSCBI_1981_32.cif
_cod_data_source_block Ba1F7Fe1Mn1
_cod_original_cell_volume 555.9361
_cod_original_formula_sum 'Ba1 F7 Fe1 Mn1'
_cod_database_code 1537417

loop_
_symmetry_equiv_pos_as_xyz
x,y,z
-x,y+1/2,-z+1/2
-x,-y,-z
x,-y-1/2,z-1/2

loop_
_atom_site_label
_atom_site_type_symbol
_atom_site_fract_x
_atom_site_fract_y
_atom_site_fract_z
_atom_site_occupancy
_atom_site_U_iso_or_equiv
F1 F-1 0.4088 0.2852 0.2848 1 0.0
Ba1 Ba+2 0.229 0.1688 0.0417 1 0.0
F3 F-1 0.1394 0.3993 0.0091 1 0.0
F2 F-1 0.4943 0.0275 0.2509 1 0.0
F5 F-1 0.1003 0.7365 0.2136 1 0.0
F7 F-1 0.7158 0.4032 0.4747 1 0.0
F6 F-1 0.3446 0.6457 0.9403 1 0.0
Mn1 Mn+2 0.8111 0.0638 0.3808 1 0.0
F4 F-1 0.9822 0.4821 0.2812 1 0.0
Fe1 Fe+3 0.6941 0.1214 0.7657 1 0.0
